data_7151574
loop_
_publ_author_name
'Emmerson, Daniel P. G.'
'Villard, Renaud'
'Mugnaini, Claudia'
'Batsanov, Andrei'
'Howard, Judith A. K.'
'Hems, William P.'
'Tooze, Robert P.'
'Davis, Benjamin G.'

_publ_section_title
;
 Precise structure activity relationships in asymmetric catalysis using
 carbohydrate scaffolds to allow ready fine tuning:
 dialkylzinc?aldehyde additionsThis is one of a number of contributions
 from the current members of the Dyson Perrins Laboratory to mark the
 end of almost 90 years of organic chemistry research in that building,
 as all its current academic staff move across South Parks Road to a
 new purpose-built laboratory.
;
_journal_issue 21
_journal_name_full 'Organic &amp;  Biomolecular Chemistry'
_journal_page_first 3826
_journal_paper_doi 10.1039/b309715n
_journal_volume 1
_journal_year 2003
_chemical_absolute_configuration syn
_chemical_formula_sum 'C28 H31 N O5'
_chemical_formula_weight 461.54
_chemical_melting_point 345.15
_chemical_name_systematic
;
methyl 2-N,N-dibenzylamino-4,6-O-benzylidene-2-deoxy-\b-D-glucopyranoside
;
_chemical_optical_rotation '[\a]^25^~D~ -73.1 (c 1.09, CHCl~3~)'
_space_group_IT_number 4
_symmetry_cell_setting monoclinic
_symmetry_space_group_name_Hall 'P 2yb'
_symmetry_space_group_name_H-M 'P 1 21 1'
_atom_sites_solution_hydrogens difmap
_atom_sites_solution_primary direct
_atom_sites_solution_secondary difmap
_audit_creation_method SHELXL-97
_cell_angle_alpha 90.00
_cell_angle_beta 105.60(1)
_cell_angle_gamma 90.00
_cell_formula_units_Z 4
_cell_length_a 10.073(1)
_cell_length_b 19.170(1)
_cell_length_c 13.434(1)
_cell_measurement_reflns_used 663
_cell_measurement_temperature 100(2)
_cell_measurement_theta_max 21.1
_cell_measurement_theta_min 12.0
_cell_volume 2498.5(4)
_computing_cell_refinement 'Bruker SMART'
_computing_data_collection 'Bruker SMART'
_computing_data_reduction 'Bruker SHELXTL'
_computing_molecular_graphics 'Bruker SHELXTL'
_computing_publication_material 'Bruker SHELXTL'
_computing_structure_refinement 'SHELXL-97 (Sheldrick, 1997)'
_computing_structure_solution 'SHELXS-97 (Sheldrick, 1990)'
_diffrn_ambient_temperature 100(2)
_diffrn_detector_area_resol_mean 8
_diffrn_measured_fraction_theta_full 0.998
_diffrn_measured_fraction_theta_max 0.998
_diffrn_measurement_device_type 'SMART 1K CCD area detector'
_diffrn_measurement_method '\w scans'
_diffrn_radiation_monochromator graphite
_diffrn_radiation_source 'fine-focus sealed tube'
_diffrn_radiation_type MoK\a
_diffrn_radiation_wavelength 0.71073
_diffrn_reflns_av_R_equivalents 0.0495
_diffrn_reflns_av_sigmaI/netI 0.0417
_diffrn_reflns_limit_h_max 13
_diffrn_reflns_limit_h_min -12
_diffrn_reflns_limit_k_max 24
_diffrn_reflns_limit_k_min -24
_diffrn_reflns_limit_l_max 17
_diffrn_reflns_limit_l_min -13
_diffrn_reflns_number 18494
_diffrn_reflns_theta_full 27.50
_diffrn_reflns_theta_max 27.50
_diffrn_reflns_theta_min 1.57
_diffrn_standards_decay_% 0
_exptl_absorpt_coefficient_mu 0.084
_exptl_absorpt_correction_type none
_exptl_crystal_colour colourless
_exptl_crystal_density_diffrn 1.227
_exptl_crystal_density_meas ?
_exptl_crystal_density_method .
_exptl_crystal_description prism
_exptl_crystal_F_000 984
_exptl_crystal_size_max 0.3
_exptl_crystal_size_mid 0.12
_exptl_crystal_size_min 0.08
_refine_diff_density_max 0.197
_refine_diff_density_min -0.197
_refine_diff_density_rms 0.041
_refine_ls_abs_structure_details
;
undeterminable, Friedel pairs merged, all \Df'' set to 0
;
_refine_ls_extinction_method none
_refine_ls_goodness_of_fit_ref 1.069
_refine_ls_hydrogen_treatment mixed
_refine_ls_matrix_type full
_refine_ls_number_parameters 625
_refine_ls_number_reflns 5891
_refine_ls_number_restraints 1
_refine_ls_restrained_S_all 1.069
_refine_ls_R_factor_all 0.0566
_refine_ls_R_factor_gt 0.0422
_refine_ls_shift/su_max 0.001
_refine_ls_shift/su_mean 0.000
_refine_ls_structure_factor_coef Fsqd
_refine_ls_weighting_details 'calc w=1/[\s^2^(Fo^2^)+(0.0278P)^2^+0.7316P] where P=(Fo^2^+2Fc^2^)/3'
_refine_ls_weighting_scheme calc
_refine_ls_wR_factor_gt 0.0839
_refine_ls_wR_factor_ref 0.0918
_reflns_Friedel_coverage 0.91
_reflns_number_gt 4958
_reflns_number_total 5891
_reflns_threshold_expression I>2\s(I)
_cod_data_source_file b309715n.txt
_cod_data_source_block 5g
_cod_depositor_comments
;
The following automatic conversions were performed:
'_symmetry_cell_setting' value 'Monoclinic' changed to 'monoclinic'
according to '/home/adriana/struct/CIF-dictionaries/cif_core.dic'
dictionary named 'cif_core.dic' version 2.4.1 from 2010-06-29.

Automatic conversion script
Id: cif_fix_enum 1555 2011-01-17 13:19:09Z saulius 

The following automatic conversions were performed:

'_chemical_melting_point' value '72\% C' was changed to '345.15' - it
was converted from degrees Celsius(C) to Kelvins(K).

Automatic conversion script
Id: cif_fix_values 1569 2011-02-09 13:29:24Z adriana 
;
_cod_original_cell_volume 2498.5(3)
_cod_original_sg_symbol_H-M P2(1)
_cod_database_code 7151574

loop_
_symmetry_equiv_pos_as_xyz
'x, y, z'
'-x, y+1/2, -z'

loop_
_atom_site_label
_atom_site_type_symbol
_atom_site_fract_x
_atom_site_fract_y
_atom_site_fract_z
_atom_site_U_iso_or_equiv
_atom_site_adp_type
_atom_site_occupancy
_atom_site_symmetry_multiplicity
_atom_site_calc_flag
_atom_site_refinement_flags
_atom_site_disorder_assembly
_atom_site_disorder_group
O1A O 0.0440(2) 0.00181(10) 0.36636(14) 0.0295(4) Uani 1 1 d . . .
O2A O 0.0145(3) -0.05267(10) 0.61859(15) 0.0393(5) Uani 1 1 d . . .
O3A O -0.00613(19) 0.06924(10) 0.60811(13) 0.0265(4) Uani 1 1 d . . .
O4A O -0.0386(2) 0.19408(11) 0.48024(15) 0.0301(4) Uani 1 1 d . . .
H0A H -0.021(4) 0.227(2) 0.438(3) 0.062(12) Uiso 1 1 d . . .
O5A O 0.0919(2) 0.05114(10) 0.22516(15) 0.0309(4) Uani 1 1 d . . .
N1A N 0.0805(2) 0.19399(12) 0.31426(16) 0.0231(5) Uani 1 1 d . . .
C1A C 0.1058(3) 0.06098(15) 0.3307(2) 0.0266(6) Uani 1 1 d . . .
H1A H 0.2056 0.0639 0.3688 0.035 Uiso 1 1 d R . .
C2A C 0.0320(3) 0.12782(14) 0.34823(19) 0.0223(5) Uani 1 1 d . . .
H2A H -0.0673 0.1225 0.3096 0.029 Uiso 1 1 d R . .
C3A C 0.0385(3) 0.13494(14) 0.4644(2) 0.0239(5) Uani 1 1 d . . .
H3A H 0.1368 0.1407 0.5051 0.031 Uiso 1 1 d R . .
C4A C -0.0190(3) 0.06892(15) 0.4988(2) 0.0251(6) Uani 1 1 d . . .
H4A H -0.1185 0.0641 0.4604 0.033 Uiso 1 1 d R . .
C5A C 0.0607(3) 0.00634(15) 0.4748(2) 0.0291(6) Uani 1 1 d . . .
H5A H 0.1606 0.0120 0.5112 0.038 Uiso 1 1 d R . .
C8A C 0.1751(3) -0.00553(16) 0.2063(2) 0.0373(7) Uani 1 1 d . . .
H8A1 H 0.2721 0.0033 0.2419 0.050(6) Uiso 1 1 d R . .
H8A2 H 0.1645 -0.0097 0.1318 0.050(6) Uiso 1 1 d R . .
H8A3 H 0.1453 -0.0490 0.2321 0.050(6) Uiso 1 1 d R . .
C6A C 0.0074(4) -0.06039(16) 0.5108(2) 0.0409(8) Uani 1 1 d . . .
H6A1 H -0.0890 -0.0688 0.4705 0.053 Uiso 1 1 d R . .
H6A2 H 0.0642 -0.1005 0.5007 0.053 Uiso 1 1 d R . .
C7A C -0.0621(3) 0.00580(16) 0.6350(2) 0.0330(7) Uani 1 1 d . . .
H7A H -0.1590 0.0009 0.5912 0.043 Uiso 1 1 d R . .
C9A C 0.2333(3) 0.19953(14) 0.3425(2) 0.0248(5) Uani 1 1 d . . .
H9A1 H 0.2689 0.1733 0.2916 0.032 Uiso 1 1 d R . .
H9A2 H 0.2716 0.1779 0.4111 0.032 Uiso 1 1 d R . .
C10A C 0.0230(3) 0.20979(15) 0.2036(2) 0.0275(6) Uani 1 1 d . . .
H10A H 0.0488 0.1719 0.1624 0.036 Uiso 1 1 d R . .
H10B H 0.0653 0.2534 0.1872 0.036 Uiso 1 1 d R . .
C20A C 0.2813(3) 0.27430(13) 0.3457(2) 0.0228(5) Uani 1 1 d . . .
C21A C 0.3198(3) 0.30404(15) 0.2621(2) 0.0290(6) Uani 1 1 d . . .
H21A H 0.3154 0.2770 0.2020 0.035 Uiso 1 1 d R . .
C22A C 0.3641(3) 0.37281(16) 0.2672(2) 0.0353(7) Uani 1 1 d . . .
H22A H 0.3883 0.3930 0.2099 0.042 Uiso 1 1 d R . .
C23A C 0.3733(3) 0.41229(15) 0.3552(2) 0.0323(6) Uani 1 1 d . . .
H23A H 0.4039 0.4593 0.3584 0.039 Uiso 1 1 d R . .
C24A C 0.3379(3) 0.38256(15) 0.4386(2) 0.0287(6) Uani 1 1 d . . .
H24A H 0.3457 0.4093 0.4995 0.034 Uiso 1 1 d R . .
C25A C 0.2908(3) 0.31419(15) 0.4340(2) 0.0255(6) Uani 1 1 d . . .
H25A H 0.2653 0.2946 0.4911 0.031 Uiso 1 1 d R . .
C30A C -0.1317(3) 0.21794(14) 0.1709(2) 0.0259(6) Uani 1 1 d . . .
C31A C -0.2134(3) 0.16928(17) 0.1052(2) 0.0335(6) Uani 1 1 d . . .
H31A H -0.1717 0.1293 0.0848 0.040 Uiso 1 1 d R . .
C32A C -0.3555(3) 0.17850(19) 0.0690(2) 0.0417(8) Uani 1 1 d . . .
H32A H -0.4097 0.1453 0.0231 0.050 Uiso 1 1 d R . .
C33A C -0.4167(3) 0.23587(19) 0.0998(3) 0.0467(9) Uani 1 1 d . . .
H33A H -0.5137 0.2420 0.0756 0.056 Uiso 1 1 d R . .
C34A C -0.3370(4) 0.28421(19) 0.1661(3) 0.0480(9) Uani 1 1 d . . .
H34A H -0.3795 0.3237 0.1873 0.058 Uiso 1 1 d R . .
C35A C -0.1943(3) 0.27547(16) 0.2021(2) 0.0357(7) Uani 1 1 d . . .
H35A H -0.1403 0.3087 0.2480 0.043 Uiso 1 1 d R . .
C40A C -0.0635(3) 0.00789(16) 0.7468(2) 0.0341(7) Uani 1 1 d . . .
C41A C -0.1401(3) 0.05965(19) 0.7787(2) 0.0383(7) Uani 1 1 d . . .
H41A H -0.1862 0.0940 0.7308 0.046 Uiso 1 1 d R . .
C42A C -0.1491(3) 0.0615(2) 0.8803(3) 0.0474(9) Uani 1 1 d . . .
H42A H -0.1992 0.0976 0.9023 0.057 Uiso 1 1 d R . .
C43A C -0.0849(5) 0.0106(2) 0.9485(3) 0.0596(12) Uani 1 1 d . . .
H43A H -0.0925 0.0111 1.0174 0.071 Uiso 1 1 d R . .
C44A C -0.0106(6) -0.0409(2) 0.9174(3) 0.0786(16) Uani 1 1 d . . .
H44A H 0.0325 -0.0762 0.9649 0.094 Uiso 1 1 d R . .
C45A C 0.0021(5) -0.04192(19) 0.8166(3) 0.0660(13) Uani 1 1 d . . .
H45A H 0.0549 -0.0772 0.7955 0.079 Uiso 1 1 d R . .
O1B O 0.35721(19) 0.12785(11) 0.87440(14) 0.0281(4) Uani 1 1 d . . .
O2B O 0.4959(2) 0.06761(12) 0.66715(16) 0.0446(6) Uani 1 1 d . . .
O3B O 0.37509(18) 0.17049(10) 0.61321(13) 0.0236(4) Uani 1 1 d . . .
O4B O 0.2323(2) 0.29049(11) 0.66542(16) 0.0335(5) Uani 1 1 d . . .
H0B H 0.178(3) 0.3109(19) 0.682(3) 0.039(10) Uiso 1 1 d . . .
O5B O 0.24933(19) 0.17768(10) 0.98533(13) 0.0272(4) Uani 1 1 d . . .
C8B C 0.2451(3) 0.11543(16) 1.0443(2) 0.0358(7) Uani 1 1 d . . .
H8B1 H 0.1539 0.0938 1.0203 0.056(6) Uiso 1 1 d R . .
H8B2 H 0.2629 0.1275 1.1176 0.056(6) Uiso 1 1 d R . .
H8B3 H 0.3155 0.0826 1.0353 0.056(6) Uiso 1 1 d R . .
N1B N 0.0975(2) 0.27547(12) 0.82300(16) 0.0237(5) Uani 1 1 d . . .
C1B C 0.2350(3) 0.16339(14) 0.88102(19) 0.0238(5) Uani 1 1 d . . .
H1B H 0.1520 0.1336 0.8524 0.031 Uiso 1 1 d R . .
C2B C 0.2208(2) 0.23340(14) 0.82335(19) 0.0209(5) Uani 1 1 d . . .
H2B H 0.3026 0.2621 0.8591 0.027 Uiso 1 1 d R . .
C3B C 0.2289(3) 0.22363(14) 0.7112(2) 0.0236(5) Uani 1 1 d . . .
H3B H 0.1468 0.1968 0.6709 0.031 Uiso 1 1 d R . .
C4B C 0.3584(3) 0.18376(14) 0.71456(19) 0.0228(5) Uani 1 1 d . . .
H4B H 0.4392 0.2114 0.7548 0.030 Uiso 1 1 d R . .
C5B C 0.3554(3) 0.11463(15) 0.7696(2) 0.0292(6) Uani 1 1 d . . .
H5B H 0.2705 0.0879 0.7345 0.038 Uiso 1 1 d R . .
C6B C 0.4828(4) 0.0726(2) 0.7707(2) 0.0490(10) Uani 1 1 d . . .
H6B1 H 0.5653 0.0952 0.8162 0.064 Uiso 1 1 d R . .
H6B2 H 0.4745 0.0252 0.7978 0.064 Uiso 1 1 d R . .
C7B C 0.5016(3) 0.13397(16) 0.6238(2) 0.0306(6) Uani 1 1 d . . .
H7B H 0.5785 0.1613 0.6700 0.040 Uiso 1 1 d R . .
C9B C 0.1195(3) 0.32333(14) 0.9122(2) 0.0256(6) Uani 1 1 d . . .
H9B1 H 0.1544 0.2967 0.9771 0.033 Uiso 1 1 d R . .
H9B2 H 0.0304 0.3447 0.9133 0.033 Uiso 1 1 d R . .
C10B C -0.0281(3) 0.23258(15) 0.8105(2) 0.0285(6) Uani 1 1 d . . .
H10C H -0.0236 0.2084 0.8765 0.037 Uiso 1 1 d R . .
H10D H -0.0305 0.1965 0.7574 0.037 Uiso 1 1 d R . .
C20B C 0.2206(3) 0.38006(13) 0.9063(2) 0.0231(5) Uani 1 1 d . . .
C21B C 0.3467(3) 0.38630(16) 0.9794(2) 0.0310(6) Uani 1 1 d . . .
H21B H 0.3707 0.3538 1.0348 0.037 Uiso 1 1 d R . .
C22B C 0.4389(3) 0.43894(18) 0.9730(3) 0.0399(8) Uani 1 1 d . . .
H22B H 0.5246 0.4428 1.0240 0.048 Uiso 1 1 d R . .
C23B C 0.4046(3) 0.48630(17) 0.8916(3) 0.0423(8) Uani 1 1 d . . .
H23B H 0.4672 0.5223 0.8866 0.051 Uiso 1 1 d R . .
C24B C 0.2794(3) 0.48073(16) 0.8178(2) 0.0353(7) Uani 1 1 d . . .
H24B H 0.2561 0.5132 0.7624 0.042 Uiso 1 1 d R . .
C25B C 0.1881(3) 0.42805(14) 0.8248(2) 0.0262(6) Uani 1 1 d . . .
H25B H 0.1024 0.4245 0.7737 0.031 Uiso 1 1 d R . .
C30B C -0.1592(3) 0.27505(15) 0.7797(2) 0.0309(6) Uani 1 1 d . . .
C31B C -0.2395(3) 0.28561(16) 0.8483(3) 0.0400(7) Uani 1 1 d . . .
H31B H -0.2099 0.2672 0.9163 0.048 Uiso 1 1 d R . .
C32B C -0.3623(3) 0.32288(18) 0.8184(3) 0.0482(9) Uani 1 1 d . . .
H32B H -0.4151 0.3305 0.8663 0.058 Uiso 1 1 d R . .
C33B C -0.4073(4) 0.34872(18) 0.7191(3) 0.0521(10) Uani 1 1 d . . .
H33B H -0.4924 0.3731 0.6982 0.063 Uiso 1 1 d R . .
C34B C -0.3295(4) 0.33925(18) 0.6496(3) 0.0470(9) Uani 1 1 d . . .
H34B H -0.3603 0.3577 0.5816 0.056 Uiso 1 1 d R . .
C35B C -0.2041(3) 0.30243(16) 0.6799(3) 0.0378(7) Uani 1 1 d . . .
H35B H -0.1503 0.2963 0.6324 0.045 Uiso 1 1 d R . .
C40B C 0.5288(3) 0.12604(16) 0.5187(2) 0.0272(6) Uani 1 1 d . . .
C41B C 0.5771(3) 0.18322(16) 0.4766(2) 0.0330(6) Uani 1 1 d . . .
H41B H 0.5913 0.2260 0.5136 0.040 Uiso 1 1 d R . .
C42B C 0.6048(3) 0.17902(18) 0.3813(2) 0.0381(7) Uani 1 1 d . . .
H42B H 0.6375 0.2188 0.3529 0.046 Uiso 1 1 d R . .
C43B C 0.5850(3) 0.11668(17) 0.3279(2) 0.0367(7) Uani 1 1 d . . .
H43B H 0.6041 0.1136 0.2625 0.044 Uiso 1 1 d R . .
C44B C 0.5367(3) 0.05873(17) 0.3692(2) 0.0366(7) Uani 1 1 d . . .
H44B H 0.5235 0.0159 0.3323 0.044 Uiso 1 1 d R . .
C45B C 0.5078(3) 0.06314(16) 0.4647(2) 0.0315(6) Uani 1 1 d . . .
H45B H 0.4739 0.0236 0.4929 0.038 Uiso 1 1 d R . .

loop_
_atom_site_aniso_label
_atom_site_aniso_U_11
_atom_site_aniso_U_22
_atom_site_aniso_U_33
_atom_site_aniso_U_23
_atom_site_aniso_U_13
_atom_site_aniso_U_12
O1A 0.0419(11) 0.0262(10) 0.0229(10) -0.0032(8) 0.0129(8) -0.0101(9)
O2A 0.0713(16) 0.0261(11) 0.0274(11) 0.0013(9) 0.0253(11) -0.0046(10)
O3A 0.0344(11) 0.0258(10) 0.0208(9) -0.0007(8) 0.0102(8) -0.0082(9)
O4A 0.0348(11) 0.0293(11) 0.0287(11) 0.0021(8) 0.0126(9) 0.0030(9)
O5A 0.0427(12) 0.0296(10) 0.0241(10) 0.0009(8) 0.0152(9) 0.0016(9)
N1A 0.0214(11) 0.0269(11) 0.0206(11) 0.0043(9) 0.0049(9) 0.0001(9)
C1A 0.0303(14) 0.0280(14) 0.0215(13) -0.0015(11) 0.0068(11) -0.0057(12)
C2A 0.0198(12) 0.0268(13) 0.0202(13) -0.0003(11) 0.0053(10) -0.0044(11)
C3A 0.0251(13) 0.0260(13) 0.0204(13) -0.0009(11) 0.0059(10) -0.0017(11)
C4A 0.0276(14) 0.0296(14) 0.0173(12) -0.0001(11) 0.0049(10) -0.0060(12)
C5A 0.0435(16) 0.0262(13) 0.0197(13) -0.0015(11) 0.0124(12) -0.0065(13)
C8A 0.0499(19) 0.0314(16) 0.0369(17) -0.0009(13) 0.0223(15) 0.0026(14)
C6A 0.074(2) 0.0259(15) 0.0293(16) -0.0049(12) 0.0244(16) -0.0104(15)
C7A 0.0450(17) 0.0273(14) 0.0304(15) -0.0027(12) 0.0163(13) -0.0134(14)
C9A 0.0199(12) 0.0269(13) 0.0276(14) 0.0041(11) 0.0064(10) 0.0004(11)
C10A 0.0276(14) 0.0317(15) 0.0236(14) 0.0073(11) 0.0077(11) 0.0009(12)
C20A 0.0204(12) 0.0207(12) 0.0285(14) 0.0050(10) 0.0084(10) 0.0029(10)
C21A 0.0367(16) 0.0272(14) 0.0268(14) -0.0032(11) 0.0152(12) -0.0009(12)
C22A 0.0469(18) 0.0304(16) 0.0328(16) 0.0022(12) 0.0178(14) -0.0075(13)
C23A 0.0407(17) 0.0238(14) 0.0318(16) 0.0009(12) 0.0087(13) -0.0036(13)
C24A 0.0336(15) 0.0277(14) 0.0243(14) -0.0025(11) 0.0068(12) 0.0026(12)
C25A 0.0250(14) 0.0292(14) 0.0222(13) 0.0033(11) 0.0060(11) 0.0011(11)
C30A 0.0266(14) 0.0300(14) 0.0201(13) 0.0078(11) 0.0048(11) -0.0005(11)
C31A 0.0361(16) 0.0396(17) 0.0225(14) 0.0032(12) 0.0039(12) -0.0020(14)
C32A 0.0363(17) 0.052(2) 0.0297(16) 0.0119(15) -0.0039(13) -0.0123(16)
C33A 0.0271(16) 0.050(2) 0.059(2) 0.0286(18) 0.0060(15) 0.0044(15)
C34A 0.0416(19) 0.0406(19) 0.066(2) 0.0135(17) 0.0207(17) 0.0130(16)
C35A 0.0365(17) 0.0283(15) 0.0434(18) 0.0077(13) 0.0125(14) 0.0005(13)
C40A 0.0487(18) 0.0286(15) 0.0299(15) -0.0042(12) 0.0189(13) -0.0176(14)
C41A 0.0281(15) 0.053(2) 0.0351(17) -0.0102(15) 0.0108(13) -0.0113(15)
C42A 0.0373(18) 0.067(2) 0.0433(19) -0.0189(19) 0.0207(15) -0.0215(18)
C43A 0.108(3) 0.045(2) 0.0389(19) -0.0110(17) 0.044(2) -0.036(2)
C44A 0.173(5) 0.032(2) 0.041(2) 0.0091(16) 0.046(3) 0.004(3)
C45A 0.138(4) 0.0311(18) 0.039(2) 0.0030(15) 0.041(2) 0.011(2)
O1B 0.0291(10) 0.0351(11) 0.0204(9) 0.0016(8) 0.0069(8) 0.0117(9)
O2B 0.0662(15) 0.0448(13) 0.0298(11) 0.0120(10) 0.0251(11) 0.0329(12)
O3B 0.0246(9) 0.0274(10) 0.0188(9) -0.0010(8) 0.0060(7) 0.0063(8)
O4B 0.0497(13) 0.0274(11) 0.0312(11) 0.0081(9) 0.0245(10) 0.0150(10)
O5B 0.0333(10) 0.0284(10) 0.0220(9) 0.0024(8) 0.0110(8) 0.0029(8)
C8B 0.0435(18) 0.0326(16) 0.0368(17) 0.0134(13) 0.0199(14) 0.0099(14)
N1B 0.0229(11) 0.0241(11) 0.0249(12) -0.0021(9) 0.0079(9) 0.0008(9)
C1B 0.0242(13) 0.0260(13) 0.0219(13) -0.0016(11) 0.0073(10) 0.0026(11)
C2B 0.0183(12) 0.0238(13) 0.0209(12) -0.0014(10) 0.0059(10) 0.0009(10)
C3B 0.0261(13) 0.0236(13) 0.0210(13) 0.0006(10) 0.0063(10) 0.0023(11)
C4B 0.0224(12) 0.0258(13) 0.0193(12) -0.0050(10) 0.0044(10) 0.0007(11)
C5B 0.0337(15) 0.0309(15) 0.0233(13) -0.0001(11) 0.0084(11) 0.0088(12)
C6B 0.065(2) 0.058(2) 0.0299(16) 0.0130(16) 0.0231(16) 0.0388(19)
C7B 0.0269(14) 0.0380(16) 0.0263(14) -0.0034(13) 0.0061(11) 0.0106(13)
C9B 0.0330(15) 0.0233(13) 0.0245(13) 0.0001(10) 0.0146(11) 0.0026(11)
C10B 0.0246(14) 0.0249(14) 0.0366(16) -0.0018(12) 0.0093(12) 0.0000(11)
C20B 0.0290(14) 0.0194(12) 0.0220(13) -0.0034(10) 0.0084(11) 0.0050(11)
C21B 0.0334(15) 0.0317(15) 0.0245(14) -0.0042(12) 0.0019(12) 0.0056(13)
C22B 0.0319(16) 0.0429(18) 0.0386(18) -0.0139(15) -0.0014(13) -0.0021(14)
C23B 0.0380(18) 0.0376(18) 0.053(2) -0.0102(15) 0.0154(15) -0.0108(14)
C24B 0.0382(17) 0.0285(15) 0.0413(18) 0.0054(13) 0.0141(14) -0.0004(13)
C25B 0.0271(14) 0.0252(13) 0.0263(14) 0.0003(11) 0.0070(11) 0.0040(11)
C30B 0.0224(14) 0.0245(14) 0.0445(18) -0.0018(13) 0.0065(12) -0.0003(11)
C31B 0.0298(16) 0.0333(17) 0.060(2) -0.0009(15) 0.0183(14) -0.0012(13)
C32B 0.0286(17) 0.0380(18) 0.083(3) -0.0042(18) 0.0232(17) -0.0005(15)
C33B 0.0275(17) 0.0305(17) 0.092(3) -0.0078(19) 0.0048(18) 0.0027(14)
C34B 0.0363(18) 0.0323(17) 0.059(2) -0.0057(16) -0.0099(16) 0.0003(14)
C35B 0.0319(16) 0.0317(16) 0.0448(18) -0.0059(14) 0.0019(13) 0.0014(13)
C40B 0.0209(13) 0.0354(15) 0.0245(14) -0.0024(12) 0.0044(10) 0.0081(12)
C41B 0.0297(15) 0.0309(15) 0.0390(16) -0.0074(13) 0.0103(12) 0.0022(13)
C42B 0.0328(16) 0.0420(18) 0.0444(18) 0.0078(15) 0.0186(14) 0.0020(14)
C43B 0.0379(17) 0.0446(19) 0.0317(16) 0.0026(14) 0.0166(13) 0.0166(14)
C44B 0.0444(18) 0.0359(17) 0.0289(15) -0.0062(13) 0.0090(13) 0.0105(14)
C45B 0.0343(15) 0.0327(16) 0.0283(15) 0.0006(12) 0.0099(12) 0.0056(13)

loop_
_atom_type_symbol
_atom_type_description
_atom_type_scat_dispersion_real
_atom_type_scat_dispersion_imag
_atom_type_scat_source
C C 0.0033 0.0016 'International Tables Vol C Tables 4.2.6.8 and 6.1.1.4'
H H 0.0000 0.0000 'International Tables Vol C Tables 4.2.6.8 and 6.1.1.4'
N N 0.0061 0.0033 'International Tables Vol C Tables 4.2.6.8 and 6.1.1.4'
O O 0.0106 0.0060 'International Tables Vol C Tables 4.2.6.8 and 6.1.1.4'

loop_
_geom_angle_atom_site_label_1
_geom_angle_atom_site_label_2
_geom_angle_atom_site_label_3
_geom_angle
_geom_angle_site_symmetry_1
_geom_angle_site_symmetry_3
_geom_angle_publ_flag
C5A O1A C1A 110.6(2) . . ?
C7A O2A C6A 111.0(2) . . ?
C7A O3A C4A 108.76(19) . . ?
C1A O5A C8A 112.1(2) . . ?
C10A N1A C2A 114.5(2) . . ?
C10A N1A C9A 110.0(2) . . ?
C2A N1A C9A 112.9(2) . . ?
O5A C1A O1A 107.3(2) . . ?
O5A C1A C2A 110.4(2) . . ?
O1A C1A C2A 109.7(2) . . ?
N1A C2A C1A 117.2(2) . . ?
N1A C2A C3A 107.9(2) . . ?
C1A C2A C3A 109.7(2) . . ?
O4A C3A C4A 110.6(2) . . ?
O4A C3A C2A 110.1(2) . . ?
C4A C3A C2A 108.5(2) . . ?
O3A C4A C3A 111.7(2) . . ?
O3A C4A C5A 108.1(2) . . ?
C3A C4A C5A 109.1(2) . . ?
O1A C5A C6A 108.7(2) . . ?
O1A C5A C4A 109.9(2) . . ?
C6A C5A C4A 110.2(2) . . ?
O2A C6A C5A 107.9(2) . . ?
O2A C7A O3A 111.6(2) . . ?
O2A C7A C40A 109.2(3) . . ?
O3A C7A C40A 109.9(2) . . ?
N1A C9A C20A 112.1(2) . . ?
N1A C10A C30A 114.2(2) . . ?
C25A C20A C21A 119.2(2) . . ?
C25A C20A C9A 119.6(2) . . ?
C21A C20A C9A 121.2(2) . . ?
C22A C21A C20A 120.1(3) . . ?
C23A C22A C21A 120.5(3) . . ?
C22A C23A C24A 119.5(3) . . ?
C23A C24A C25A 120.7(3) . . ?
C24A C25A C20A 120.0(2) . . ?
C35A C30A C31A 118.9(3) . . ?
C35A C30A C10A 120.7(3) . . ?
C31A C30A C10A 120.3(3) . . ?
C30A C31A C32A 120.9(3) . . ?
C33A C32A C31A 119.8(3) . . ?
C32A C33A C34A 119.9(3) . . ?
C33A C34A C35A 120.5(3) . . ?
C30A C35A C34A 119.9(3) . . ?
C45A C40A C41A 119.2(3) . . ?
C45A C40A C7A 122.0(3) . . ?
C41A C40A C7A 118.7(3) . . ?
C42A C41A C40A 120.4(3) . . ?
C43A C42A C41A 119.5(4) . . ?
C44A C43A C42A 120.4(3) . . ?
C43A C44A C45A 120.4(4) . . ?
C40A C45A C44A 120.0(4) . . ?
C5B O1B C1B 111.31(19) . . ?
C7B O2B C6B 111.5(2) . . ?
C7B O3B C4B 108.70(18) . . ?
C1B O5B C8B 112.3(2) . . ?
C9B N1B C10B 111.9(2) . . ?
C9B N1B C2B 113.2(2) . . ?
C10B N1B C2B 112.9(2) . . ?
O5B C1B O1B 107.3(2) . . ?
O5B C1B C2B 107.8(2) . . ?
O1B C1B C2B 110.4(2) . . ?
N1B C2B C1B 116.2(2) . . ?
N1B C2B C3B 109.1(2) . . ?
C1B C2B C3B 111.4(2) . . ?
O4B C3B C4B 110.4(2) . . ?
O4B C3B C2B 109.0(2) . . ?
C4B C3B C2B 107.8(2) . . ?
O3B C4B C3B 112.5(2) . . ?
O3B C4B C5B 109.2(2) . . ?
C3B C4B C5B 109.1(2) . . ?
O1B C5B C6B 107.5(2) . . ?
O1B C5B C4B 109.2(2) . . ?
C6B C5B C4B 110.0(2) . . ?
O2B C6B C5B 109.0(2) . . ?
O2B C7B O3B 110.5(2) . . ?
O2B C7B C40B 109.4(2) . . ?
O3B C7B C40B 109.6(2) . . ?
N1B C9B C20B 111.2(2) . . ?
N1B C10B C30B 112.9(2) . . ?
C21B C20B C25B 118.3(3) . . ?
C21B C20B C9B 121.9(2) . . ?
C25B C20B C9B 119.8(2) . . ?
C20B C21B C22B 121.2(3) . . ?
C21B C22B C23B 119.6(3) . . ?
C24B C23B C22B 119.9(3) . . ?
C23B C24B C25B 120.1(3) . . ?
C24B C25B C20B 120.8(3) . . ?
C31B C30B C35B 118.9(3) . . ?
C31B C30B C10B 121.1(3) . . ?
C35B C30B C10B 120.0(3) . . ?
C32B C31B C30B 120.8(3) . . ?
C33B C32B C31B 119.9(3) . . ?
C32B C33B C34B 120.4(3) . . ?
C33B C34B C35B 119.8(3) . . ?
C30B C35B C34B 120.1(3) . . ?
C41B C40B C45B 119.7(3) . . ?
C41B C40B C7B 118.2(3) . . ?
C45B C40B C7B 122.0(3) . . ?
C40B C41B C42B 120.9(3) . . ?
C43B C42B C41B 119.6(3) . . ?
C42B C43B C44B 120.2(3) . . ?
C43B C44B C45B 120.2(3) . . ?
C44B C45B C40B 119.4(3) . . ?

loop_
_geom_bond_atom_site_label_1
_geom_bond_atom_site_label_2
_geom_bond_distance
_geom_bond_site_symmetry_2
_geom_bond_publ_flag
O1A C5A 1.424(3) . ?
O1A C1A 1.437(3) . ?
O2A C7A 1.411(4) . ?
O2A C6A 1.438(3) . ?
O3A C7A 1.427(3) . ?
O3A C4A 1.440(3) . ?
O4A C3A 1.422(3) . ?
O5A C1A 1.399(3) . ?
O5A C8A 1.436(3) . ?
N1A C10A 1.474(3) . ?
N1A C2A 1.475(3) . ?
N1A C9A 1.486(3) . ?
C1A C2A 1.531(4) . ?
C2A C3A 1.550(3) . ?
C3A C4A 1.515(4) . ?
C4A C5A 1.525(4) . ?
C5A C6A 1.516(4) . ?
C7A C40A 1.506(4) . ?
C9A C20A 1.509(4) . ?
C10A C30A 1.508(4) . ?
C20A C25A 1.393(4) . ?
C20A C21A 1.403(4) . ?
C21A C22A 1.388(4) . ?
C22A C23A 1.386(4) . ?
C23A C24A 1.387(4) . ?
C24A C25A 1.389(4) . ?
C30A C35A 1.391(4) . ?
C30A C31A 1.391(4) . ?
C31A C32A 1.393(4) . ?
C32A C33A 1.378(5) . ?
C33A C34A 1.383(5) . ?
C34A C35A 1.398(4) . ?
C40A C45A 1.376(5) . ?
C40A C41A 1.394(5) . ?
C41A C42A 1.392(4) . ?
C42A C43A 1.375(6) . ?
C43A C44A 1.370(6) . ?
C44A C45A 1.395(5) . ?
O1B C5B 1.426(3) . ?
O1B C1B 1.431(3) . ?
O2B C7B 1.407(4) . ?
O2B C6B 1.435(3) . ?
O3B C7B 1.427(3) . ?
O3B C4B 1.439(3) . ?
O4B C3B 1.426(3) . ?
O5B C1B 1.397(3) . ?
O5B C8B 1.439(3) . ?
N1B C9B 1.478(3) . ?
N1B C10B 1.480(3) . ?
N1B C2B 1.480(3) . ?
C1B C2B 1.537(4) . ?
C2B C3B 1.542(3) . ?
C3B C4B 1.502(3) . ?
C4B C5B 1.522(4) . ?
C5B C6B 1.512(4) . ?
C7B C40B 1.518(4) . ?
C9B C20B 1.506(4) . ?
C10B C30B 1.511(4) . ?
C20B C21B 1.387(4) . ?
C20B C25B 1.400(4) . ?
C21B C22B 1.390(4) . ?
C22B C23B 1.391(5) . ?
C23B C24B 1.383(4) . ?
C24B C25B 1.386(4) . ?
C30B C31B 1.395(4) . ?
C30B C35B 1.396(4) . ?
C31B C32B 1.391(5) . ?
C32B C33B 1.381(5) . ?
C33B C34B 1.383(6) . ?
C34B C35B 1.407(4) . ?
C40B C41B 1.380(4) . ?
C40B C45B 1.393(4) . ?
C41B C42B 1.384(4) . ?
C42B C43B 1.381(5) . ?
C43B C44B 1.387(5) . ?
C44B C45B 1.393(4) . ?

loop_
_geom_hbond_atom_site_label_D
_geom_hbond_atom_site_label_H
_geom_hbond_atom_site_label_A
_geom_hbond_distance_DH
_geom_hbond_distance_HA
_geom_hbond_distance_DA
_geom_hbond_angle_DHA
_geom_hbond_site_symmetry_A
O4A H0A N1A 0.89(4) 2.26(4) 2.802(3) 118(3) .
O4B H0B N1B 0.75(3) 2.35(3) 2.820(3) 122(3) .
